data_4079859
loop_
_publ_author_name
'Chen, Yong'
'Lu, Wei'
'Che, Chi-Ming'

_publ_section_title
;
 Luminescent Pincer-Type Cyclometalated Platinum(II) Complexes with
 Auxiliary Isocyanide Ligands: Phase-Transfer Preparation,
 Solvatomorphism, and Self-Aggregation
;
_journal_issue 1
_journal_name_full Organometallics
_journal_page_first 350
_journal_paper_doi 10.1021/om300965b
_journal_volume 32
_journal_year 2013
_chemical_formula_moiety 'C25 H18 N3 Pt, F6 P'
_chemical_formula_sum 'C25 H18 F6 N3 P Pt'
_chemical_formula_weight 700.47
_chemical_name_systematic
; 
 ? 
;
_space_group_IT_number 46
_symmetry_cell_setting orthorhombic
_symmetry_space_group_name_Hall 'I 2 -2a'
_symmetry_space_group_name_H-M 'I m a 2'
_atom_sites_solution_hydrogens geom
_atom_sites_solution_primary direct
_atom_sites_solution_secondary difmap
_audit_creation_method SHELXL-97
_cell_angle_alpha 90.00
_cell_angle_beta 90.00
_cell_angle_gamma 90.00
_cell_formula_units_Z 4
_cell_length_a 6.8422(3)
_cell_length_b 24.1071(12)
_cell_length_c 15.0351(8)
_cell_measurement_reflns_used 90
_cell_measurement_temperature 296(2)
_cell_measurement_theta_max 90
_cell_measurement_theta_min 4
_cell_volume 2480.0(2)
_computing_structure_refinement 'SHELXL-97 (Sheldrick, 1997)'
_computing_structure_solution 'SHELXS-97 (Sheldrick, 1990)'
_diffrn_ambient_temperature 296(2)
_diffrn_measured_fraction_theta_full 0.967
_diffrn_measured_fraction_theta_max 0.968
_diffrn_radiation_monochromator graphite
_diffrn_radiation_source 'fine-focus sealed tube'
_diffrn_radiation_type CuK\a
_diffrn_radiation_wavelength 1.54178
_diffrn_reflns_av_R_equivalents 0.0540
_diffrn_reflns_av_sigmaI/netI 0.0634
_diffrn_reflns_limit_h_max 7
_diffrn_reflns_limit_h_min -8
_diffrn_reflns_limit_k_max 27
_diffrn_reflns_limit_k_min -25
_diffrn_reflns_limit_l_max 14
_diffrn_reflns_limit_l_min -17
_diffrn_reflns_number 4449
_diffrn_reflns_theta_full 66.10
_diffrn_reflns_theta_max 66.10
_diffrn_reflns_theta_min 3.46
_exptl_absorpt_coefficient_mu 11.782
_exptl_absorpt_correction_T_max 0.80
_exptl_absorpt_correction_T_min 0.75
_exptl_absorpt_correction_type multi-scan
_exptl_absorpt_process_details SADABS
_exptl_crystal_colour brown
_exptl_crystal_density_diffrn 1.876
_exptl_crystal_density_method 'not measured'
_exptl_crystal_description needle
_exptl_crystal_F_000 1344
_exptl_crystal_size_max 0.12
_exptl_crystal_size_mid 0.02
_exptl_crystal_size_min 0.02
_refine_diff_density_max 2.518
_refine_diff_density_min -0.940
_refine_diff_density_rms 0.240
_refine_ls_abs_structure_details 'Flack H D (1983), Acta Cryst. A39, 876-881'
_refine_ls_extinction_method none
_refine_ls_goodness_of_fit_ref 1.083
_refine_ls_hydrogen_treatment constr
_refine_ls_matrix_type full
_refine_ls_number_parameters 194
_refine_ls_number_reflns 1713
_refine_ls_number_restraints 292
_refine_ls_restrained_S_all 1.010
_refine_ls_R_factor_all 0.0787
_refine_ls_R_factor_gt 0.0780
_refine_ls_shift/su_max 0.014
_refine_ls_shift/su_mean 0.002
_refine_ls_structure_factor_coef Fsqd
_refine_ls_weighting_details 'calc w=1/[\s^2^(Fo^2^)+(0.1575P)^2^+5.4988P] where P=(Fo^2^+2Fc^2^)/3'
_refine_ls_weighting_scheme calc
_refine_ls_wR_factor_gt 0.1993
_refine_ls_wR_factor_ref 0.2009
_reflns_number_gt 1657
_reflns_number_total 1713
_reflns_threshold_expression >2sigma(I)
_cod_data_source_file om300965b_si_005.cif
_cod_data_source_block luwei3a
_cod_depositor_comments
;
The following automatic conversions were performed:

'_symmetry_cell_setting' value 'Orthorhombic' changed to
'orthorhombic' according to
/home/saulius/struct/CIF-dictionaries/cif_core.dic dictionary named
'cif_core.dic' version 2.4.2 from 2011-04-26.

Automatic conversion script
Id: cif_fix_values 1891 2012-01-12 08:04:46Z andrius 
;
_cod_database_code 4079859

loop_
_symmetry_equiv_pos_as_xyz
'x, y, z'
'-x, -y, z'
'x+1/2, -y, z'
'-x+1/2, y, z'
'x+1/2, y+1/2, z+1/2'
'-x+1/2, -y+1/2, z+1/2'
'x+1, -y+1/2, z+1/2'
'-x+1, y+1/2, z+1/2'

loop_
_atom_site_label
_atom_site_type_symbol
_atom_site_fract_x
_atom_site_fract_y
_atom_site_fract_z
_atom_site_U_iso_or_equiv
_atom_site_adp_type
_atom_site_occupancy
_atom_site_symmetry_multiplicity
_atom_site_calc_flag
_atom_site_refinement_flags
Pt1 Pt 0.7500 0.49380(3) 0.0836(6) 0.0804(4) Uani 1 2 d S
P1 P 0.7500 0.1526(4) 0.0800(10) 0.164(2) Uani 1 2 d SDU
F1 F 0.608(3) 0.1265(7) 0.0118(11) 0.164(2) Uani 1 1 d DU
F2 F 0.625(3) 0.1795(7) 0.1544(10) 0.164(2) Uani 1 1 d DU
F3 F 0.651(5) 0.2064(9) 0.0451(18) 0.164(2) Uani 0.50 1 d PDU
F4 F 0.661(5) 0.1012(9) 0.127(2) 0.164(2) Uani 0.50 1 d PDU
N1 N 0.7500 0.5235(10) 0.2164(13) 0.081(4) Uani 1 2 d SU
C1 C 0.7500 0.5806(15) 0.238(2) 0.108(7) Uani 1 2 d SU
H1A H 0.7500 0.6069 0.1923 0.129 Uiso 1 2 calc SR
C2 C 0.7500 0.5984(15) 0.329(2) 0.114(7) Uani 1 2 d SU
H2A H 0.7500 0.6358 0.3442 0.136 Uiso 1 2 calc SR
C3 C 0.7500 0.5574(18) 0.393(2) 0.119(7) Uani 1 2 d SU
H3A H 0.7500 0.5696 0.4516 0.143 Uiso 1 2 calc SR
C4 C 0.7500 0.5037(13) 0.382(2) 0.104(7) Uani 1 2 d SU
H4A H 0.7500 0.4782 0.4285 0.125 Uiso 1 2 calc SR
C5 C 0.7500 0.4874(12) 0.2798(16) 0.083(4) Uani 1 2 d SU
N2 N 0.7500 0.4366(12) -0.0026(17) 0.081(5) Uani 1 2 d SU
C12 C 0.7500 0.3776(13) 0.0210(15) 0.083(5) Uani 1 2 d SU
C13 C 0.7500 0.3362(14) -0.0486(19) 0.099(6) Uani 1 2 d SU
H13A H 0.7500 0.2989 -0.0330 0.119 Uiso 1 2 calc SR
C14 C 0.7500 0.3484(18) -0.1240(17) 0.110(7) Uani 1 2 d SU
H14A H 0.7500 0.3184 -0.1628 0.132 Uiso 1 2 calc SR
C15 C 0.7500 0.4006(18) -0.1661(19) 0.122(8) Uani 1 2 d SU
H15A H 0.7500 0.4066 -0.2272 0.146 Uiso 1 2 calc SR
C16 C 0.7500 0.4388(19) -0.106(2) 0.113(8) Uani 1 2 d SU
H16A H 0.7500 0.4746 -0.1283 0.136 Uiso 1 2 calc SR
C6 C 0.7500 0.4342(11) 0.2545(16) 0.082(4) Uani 1 2 d SDU
C7 C 0.7500 0.3860(11) 0.3053(14) 0.090(5) Uani 1 2 d SDU
H7A H 0.7500 0.3886 0.3670 0.108 Uiso 1 2 calc SR
C8 C 0.7500 0.3314(16) 0.2632(9) 0.108(7) Uani 1 2 d SDU
H8A H 0.7500 0.2990 0.2967 0.129 Uiso 1 2 calc SR
C9 C 0.7500 0.3301(10) 0.1709(8) 0.082(4) Uani 1 2 d SDU
H9A H 0.7500 0.2957 0.1431 0.098 Uiso 1 2 calc SR
C10 C 0.7500 0.3770(12) 0.1178(16) 0.083(5) Uani 1 2 d SU
C11 C 0.7500 0.4247(12) 0.1632(16) 0.084(6) Uani 1 2 d SU
N3 N 0.7500 0.6019(10) -0.0339(17) 0.090(5) Uani 1 2 d SU
C17 C 0.7500 0.5635(9) 0.0160(16) 0.074(4) Uani 1 2 d SU
C18 C 0.7500 0.6499(12) -0.0816(19) 0.095(5) Uani 1 2 d SU
C19 C 0.7500 0.6406(14) -0.177(2) 0.115(7) Uani 1 2 d SU
C20 C 0.7500 0.6903(17) -0.224(3) 0.147(9) Uani 1 2 d SU
H20A H 0.7500 0.6913 -0.2863 0.176 Uiso 1 2 calc SR
C21 C 0.7500 0.7396(16) -0.172(3) 0.163(10) Uani 1 2 d SU
H21A H 0.7500 0.7722 -0.2049 0.195 Uiso 1 2 calc SR
C22 C 0.7500 0.7472(16) -0.092(2) 0.154(9) Uani 1 2 d SU
H22A H 0.7500 0.7828 -0.0679 0.184 Uiso 1 2 calc SR
C23 C 0.7500 0.7027(14) -0.041(2) 0.118(7) Uani 1 2 d SU
C24 C 0.7500 0.5833(17) -0.227(2) 0.122(10) Uani 1 2 d SU
H24A H 0.7500 0.5563 -0.1798 0.182 Uiso 1 2 d SR
H24B H 0.6354 0.5785 -0.2628 0.182 Uiso 0.50 1 d PR
C25 C 0.7500 0.7046(13) 0.0601(19) 0.119(8) Uani 1 2 d SU
H25A H 0.7500 0.7432 0.0762 0.179 Uiso 1 2 d SR
H25B H 0.6354 0.6870 0.0839 0.179 Uiso 0.50 1 d PR

loop_
_atom_site_aniso_label
_atom_site_aniso_U_11
_atom_site_aniso_U_22
_atom_site_aniso_U_33
_atom_site_aniso_U_23
_atom_site_aniso_U_13
_atom_site_aniso_U_12
Pt1 0.0786(5) 0.0661(5) 0.0967(6) -0.0008(14) 0.000 0.000
P1 0.242(7) 0.104(4) 0.147(5) -0.017(5) 0.000 0.000
F1 0.242(7) 0.104(4) 0.147(5) -0.017(5) 0.000 0.000
F2 0.242(7) 0.104(4) 0.147(5) -0.017(5) 0.000 0.000
F3 0.242(7) 0.104(4) 0.147(5) -0.017(5) 0.000 0.000
F4 0.242(7) 0.104(4) 0.147(5) -0.017(5) 0.000 0.000
N1 0.092(9) 0.089(8) 0.063(7) -0.006(6) 0.000 0.000
C1 0.132(18) 0.086(9) 0.105(13) -0.026(10) 0.000 0.000
C2 0.133(17) 0.092(13) 0.116(16) -0.036(10) 0.000 0.000
C3 0.142(18) 0.124(15) 0.093(12) -0.031(10) 0.000 0.000
C4 0.13(2) 0.121(13) 0.062(8) -0.003(8) 0.000 0.000
C5 0.090(12) 0.111(8) 0.049(8) 0.000(6) 0.000 0.000
N2 0.068(10) 0.091(11) 0.084(8) 0.021(7) 0.000 0.000
C12 0.096(11) 0.094(12) 0.059(6) 0.016(6) 0.000 0.000
C13 0.146(17) 0.096(12) 0.056(7) 0.018(8) 0.000 0.000
C14 0.143(17) 0.137(16) 0.051(6) 0.009(10) 0.000 0.000
C15 0.155(18) 0.16(2) 0.047(8) 0.037(9) 0.000 0.000
C16 0.130(18) 0.131(16) 0.079(10) 0.037(10) 0.000 0.000
C6 0.078(11) 0.103(8) 0.065(8) 0.010(6) 0.000 0.000
C7 0.118(14) 0.109(10) 0.043(7) 0.005(7) 0.000 0.000
C8 0.158(18) 0.102(10) 0.063(8) 0.002(9) 0.000 0.000
C9 0.116(12) 0.069(9) 0.060(7) 0.016(7) 0.000 0.000
C10 0.109(11) 0.063(9) 0.079(7) 0.012(5) 0.000 0.000
C11 0.125(17) 0.064(9) 0.063(7) 0.021(6) 0.000 0.000
N3 0.096(11) 0.077(9) 0.097(11) 0.001(8) 0.000 0.000
C17 0.073(10) 0.069(10) 0.082(12) -0.016(7) 0.000 0.000
C18 0.120(14) 0.079(9) 0.087(9) -0.004(6) 0.000 0.000
C19 0.170(19) 0.085(11) 0.089(9) 0.000(8) 0.000 0.000
C20 0.25(3) 0.096(13) 0.099(12) 0.009(10) 0.000 0.000
C21 0.29(3) 0.080(13) 0.118(13) 0.015(13) 0.000 0.000
C22 0.26(2) 0.074(10) 0.125(13) -0.003(11) 0.000 0.000
C23 0.181(19) 0.077(9) 0.096(10) -0.007(8) 0.000 0.000
C24 0.17(3) 0.098(14) 0.096(16) -0.012(13) 0.000 0.000
C25 0.16(2) 0.099(18) 0.097(10) -0.024(10) 0.000 0.000

loop_
_atom_type_symbol
_atom_type_description
_atom_type_scat_dispersion_real
_atom_type_scat_dispersion_imag
_atom_type_scat_source
C C 0.0181 0.0091 'International Tables Vol C Tables 4.2.6.8 and 6.1.1.4'
H H 0.0000 0.0000 'International Tables Vol C Tables 4.2.6.8 and 6.1.1.4'
N N 0.0311 0.0180 'International Tables Vol C Tables 4.2.6.8 and 6.1.1.4'
F F 0.0727 0.0534 'International Tables Vol C Tables 4.2.6.8 and 6.1.1.4'
P P 0.2955 0.4335 'International Tables Vol C Tables 4.2.6.8 and 6.1.1.4'
Pt Pt -4.5932 6.9264 'International Tables Vol C Tables 4.2.6.8 and 6.1.1.4'

loop_
_geom_angle_atom_site_label_1
_geom_angle_atom_site_label_2
_geom_angle_atom_site_label_3
_geom_angle
_geom_angle_site_symmetry_1
_geom_angle_site_symmetry_3
N2 Pt1 C17 105.7(10) . .
N2 Pt1 C11 78.9(9) . .
C17 Pt1 C11 175.4(10) . .
N2 Pt1 N1 152.9(10) . .
C17 Pt1 N1 101.4(9) . .
C11 Pt1 N1 74.0(10) . .
F1 P1 F1 77.8(17) . 4_655
F1 P1 F2 174.5(14) . 4_655
F1 P1 F2 107.6(10) 4_655 4_655
F1 P1 F2 107.6(10) . .
F1 P1 F2 174.5(14) 4_655 .
F2 P1 F2 67.0(16) 4_655 .
F1 P1 F3 113.0(16) . 4_655
F1 P1 F3 80.9(14) 4_655 4_655
F2 P1 F3 69.8(13) 4_655 4_655
F2 P1 F3 97.8(15) . 4_655
F1 P1 F3 80.9(14) . .
F1 P1 F3 113.0(16) 4_655 .
F2 P1 F3 97.8(15) 4_655 .
F2 P1 F3 69.8(13) . .
F3 P1 F3 52(3) 4_655 .
F1 P1 F4 74.5(15) . .
F1 P1 F4 103.1(17) 4_655 .
F2 P1 F4 102.6(17) 4_655 .
F2 P1 F4 77.5(14) . .
F3 P1 F4 172(2) 4_655 .
F3 P1 F4 130.4(19) . .
F1 P1 F4 103.1(17) . 4_655
F1 P1 F4 74.5(15) 4_655 4_655
F2 P1 F4 77.5(14) 4_655 4_655
F2 P1 F4 102.6(17) . 4_655
F3 P1 F4 130.4(19) 4_655 4_655
F3 P1 F4 172(2) . 4_655
F4 P1 F4 46(3) . 4_655
P1 F2 F2 56.5(8) . 4_655
F3 F3 P1 64.1(13) 4_655 .
F4 F4 P1 66.9(13) 4_655 .
C5 N1 C1 119(3) . .
C5 N1 Pt1 117.9(19) . .
C1 N1 Pt1 123(2) . .
C2 C1 N1 120(3) . .
C1 C2 C3 117(3) . .
C4 C3 C2 129(3) . .
C3 C4 C5 112(3) . .
N1 C5 C6 116(2) . .
N1 C5 C4 123(3) . .
C6 C5 C4 121(2) . .
C12 N2 C16 106(3) . .
C12 N2 Pt1 122.8(18) . .
C16 N2 Pt1 131(2) . .
C13 C12 N2 120(2) . .
C13 C12 C10 136(3) . .
N2 C12 C10 105(3) . .
C14 C13 C12 122(3) . .
C13 C14 C15 131(4) . .
C16 C15 C14 109(2) . .
C15 C16 N2 133(3) . .
C5 C6 C7 130(3) . .
C5 C6 C11 116(2) . .
C7 C6 C11 114(2) . .
C6 C7 C8 121(2) . .
C9 C8 C7 117(3) . .
C10 C9 C8 124(3) . .
C11 C10 C9 114(2) . .
C11 C10 C12 120(3) . .
C9 C10 C12 126(3) . .
C10 C11 C6 130(2) . .
C10 C11 Pt1 113.6(16) . .
C6 C11 Pt1 116(2) . .
C17 N3 C18 173(3) . .
N3 C17 Pt1 172(2) . .
N3 C18 C23 122(3) . .
N3 C18 C19 113(3) . .
C23 C18 C19 125(3) . .
C20 C19 C18 112(3) . .
C20 C19 C24 121(3) . .
C18 C19 C24 127(3) . .
C19 C20 C21 116(4) . .
C22 C21 C20 132(4) . .
C21 C22 C23 117(4) . .
C22 C23 C18 119(3) . .
C22 C23 C25 124(3) . .
C18 C23 C25 117(3) . .

loop_
_geom_bond_atom_site_label_1
_geom_bond_atom_site_label_2
_geom_bond_distance
_geom_bond_site_symmetry_2
Pt1 N2 1.89(3) .
Pt1 C17 1.96(2) .
Pt1 C11 2.05(2) .
Pt1 N1 2.12(2) .
P1 F1 1.547(11) .
P1 F1 1.547(11) 4_655
P1 F2 1.551(11) 4_655
P1 F2 1.551(11) .
P1 F3 1.556(12) 4_655
P1 F3 1.556(12) .
P1 F4 1.556(12) .
P1 F4 1.556(12) 4_655
F2 F2 1.71(4) 4_655
F3 F3 1.36(7) 4_655
F4 F4 1.22(7) 4_655
N1 C5 1.29(3) .
N1 C1 1.41(4) .
C1 C2 1.44(5) .
C2 C3 1.38(5) .
C3 C4 1.30(5) .
C4 C5 1.59(4) .
C5 C6 1.34(4) .
N2 C12 1.47(4) .
N2 C16 1.55(4) .
C12 C13 1.44(4) .
C12 C10 1.46(3) .
C13 C14 1.17(4) .
C14 C15 1.41(5) .
C15 C16 1.29(5) .
C6 C7 1.39(4) .
C6 C11 1.39(4) .
C7 C8 1.46(4) .
C8 C9 1.388(18) .
C9 C10 1.38(3) .
C10 C11 1.34(4) .
N3 C17 1.19(3) .
N3 C18 1.36(4) .
C18 C23 1.41(4) .
C18 C19 1.46(4) .
C19 C20 1.39(5) .
C19 C24 1.57(5) .
C20 C21 1.43(5) .
C21 C22 1.21(5) .
C22 C23 1.32(5) .
C23 C25 1.52(4) .
